data_1542494
loop_
_publ_author_name
'Ren, Lili'
'Zheng, Wenjun'

_publ_section_title
;
 (\h^4^-Bicyclo[2.2.1]hepta-2,5-diene)bis(\h^2^-3,5-di-<i>tert</i>-butyl-1,2,4-diazaphospholido)ruthenium
;
_journal_coeditor_code LH4001
_journal_issue 1
_journal_name_full IUCrData
_journal_page_first x160110
_journal_paper_doi 10.1107/S2414314616001103
_journal_volume 1
_journal_year 2016
_chemical_formula_iupac '[Ru (C10 H18 N2 P)2 (C7 H8)]'
_chemical_formula_moiety 'C27 H44 N4 P2 Ru'
_chemical_formula_sum 'C27 H44 N4 P2 Ru'
_chemical_formula_weight 587.67
_chemical_melting_point 453
_chemical_name_common (\h4-NBD)Ru(\h2-3,5-tBu2dp)2
_chemical_name_systematic
(\h^4^-Bicyclo[2.2.1]hepta-2,5-diene)bis(\h^2^-3,5-di-<i>tert</i>-butyl-1,2,4-diazaphospholido)ruthenium
_space_group_IT_number 2
_symmetry_cell_setting triclinic
_symmetry_space_group_name_Hall '-P 1'
_symmetry_space_group_name_H-M 'P -1'
_atom_sites_solution_hydrogens geom
_atom_sites_solution_primary direct
_atom_sites_solution_secondary difmap
_audit_creation_method SHELXL-97
_cell_angle_alpha 86.619(5)
_cell_angle_beta 79.750(5)
_cell_angle_gamma 62.441(5)
_cell_formula_units_Z 2
_cell_length_a 10.922(5)
_cell_length_b 11.661(5)
_cell_length_c 13.641(6)
_cell_measurement_reflns_used 894
_cell_measurement_temperature 293(2)
_cell_measurement_theta_max 25.913
_cell_measurement_theta_min 2.822
_cell_volume 1515.1(12)
_computing_cell_refinement
;
SAINT (Bruker, 2009)
;
_computing_data_collection
;
APEX2 (Bruker, 2009)
;
_computing_data_reduction
;
SAINT (Bruker, 2009)
;
_computing_molecular_graphics
;
SHELXTL (Sheldrick, 2008)
;
_computing_publication_material
;
publCIF (Westrip, 2010)
;
_computing_structure_refinement
;
SHELXL2014 (Sheldrick, 2015)
;
_computing_structure_solution
;
SHELXS97 (Sheldrick, 2008)
;
_diffrn_ambient_temperature 293(2)
_diffrn_measured_fraction_theta_full 0.981
_diffrn_measured_fraction_theta_max 0.981
_diffrn_measurement_device_type 'Bruker APEXII CCD'
_diffrn_measurement_method '\f and \w scans'
_diffrn_radiation_monochromator graphite
_diffrn_radiation_source 'fine-focus sealed tube'
_diffrn_radiation_type MoK\a
_diffrn_radiation_wavelength 0.71073
_diffrn_reflns_av_R_equivalents 0.0216
_diffrn_reflns_av_sigmaI/netI 0.0435
_diffrn_reflns_limit_h_max 13
_diffrn_reflns_limit_h_min -12
_diffrn_reflns_limit_k_max 14
_diffrn_reflns_limit_k_min -14
_diffrn_reflns_limit_l_max 16
_diffrn_reflns_limit_l_min -16
_diffrn_reflns_number 6963
_diffrn_reflns_theta_full 25.35
_diffrn_reflns_theta_max 25.35
_diffrn_reflns_theta_min 1.52
_diffrn_standards_decay_% 5.00
_diffrn_standards_interval_count 0
_diffrn_standards_interval_time 0
_diffrn_standards_number 0
_exptl_absorpt_coefficient_mu 0.644
_exptl_absorpt_correction_T_max 0.9384
_exptl_absorpt_correction_T_min 0.9096
_exptl_absorpt_correction_type multi-scan
_exptl_absorpt_process_details
;
(SADABS; Bruker, 2009)
;
_exptl_crystal_colour colourless
_exptl_crystal_density_diffrn 1.288
_exptl_crystal_density_method 'not measured'
_exptl_crystal_description block
_exptl_crystal_F_000 616
_exptl_crystal_size_max 0.15
_exptl_crystal_size_mid 0.12
_exptl_crystal_size_min 0.10
_refine_diff_density_max 0.733
_refine_diff_density_min -0.288
_refine_ls_extinction_method none
_refine_ls_goodness_of_fit_ref 1.000
_refine_ls_hydrogen_treatment constr
_refine_ls_matrix_type full
_refine_ls_number_parameters 335
_refine_ls_number_reflns 5438
_refine_ls_number_restraints 36
_refine_ls_restrained_S_all 1.007
_refine_ls_R_factor_all 0.0550
_refine_ls_R_factor_gt 0.0405
_refine_ls_shift/su_max 0.001
_refine_ls_shift/su_mean 0.000
_refine_ls_structure_factor_coef Fsqd
_refine_ls_weighting_details 'calc w=1/[\s^2^(Fo^2^)+(0.0595P)^2^] where P=(Fo^2^+2Fc^2^)/3'
_refine_ls_weighting_scheme calc
_refine_ls_wR_factor_gt 0.0965
_refine_ls_wR_factor_ref 0.1024
_reflns_number_gt 4323
_reflns_number_total 5438
_reflns_threshold_expression I>2\s(I)
_cod_data_source_file lh4001sup1.cif
_cod_data_source_block I
_cod_depositor_comments 'Adding full bibliography for 1542494.cif.'
_cod_original_cell_volume 1515.2(11)
_cod_database_code 1542494
_cod_database_fobs_code 1542494

loop_
_symmetry_equiv_pos_as_xyz
'x, y, z'
'-x, -y, -z'

loop_
_atom_site_type_symbol
_atom_site_label
_atom_site_fract_x
_atom_site_fract_y
_atom_site_fract_z
_atom_site_U_iso_or_equiv
_atom_site_adp_type
_atom_site_calc_flag
_atom_site_refinement_flags
_atom_site_occupancy
_atom_site_symmetry_multiplicity
_atom_site_disorder_assembly
_atom_site_disorder_group
Ru Ru1 0.97741(3) 0.75701(3) 0.69344(2) 0.04137(11) Uani d . 1 1 . .
P P1 0.64266(12) 1.08096(10) 0.55908(8) 0.0570(3) Uani d . 1 1 . .
P P2 0.74186(13) 0.68084(12) 0.96868(8) 0.0676(3) Uani d . 1 1 . .
N N1 0.8569(3) 0.8730(3) 0.5912(2) 0.0471(7) Uani d . 1 1 . .
N N2 0.8111(3) 0.9430(3) 0.6770(2) 0.0483(7) Uani d . 1 1 . .
N N3 0.8358(3) 0.7021(3) 0.7873(2) 0.0499(7) Uani d . 1 1 . .
N N4 0.9151(3) 0.7239(3) 0.8407(2) 0.0507(8) Uani d . 1 1 . .
C C1 0.7819(4) 0.9295(3) 0.5202(3) 0.0462(8) Uani d . 1 1 . .
C C2 0.8208(5) 0.8601(4) 0.4197(3) 0.0555(10) Uani d . 1 1 . .
C C3 0.9706(5) 0.8301(5) 0.3733(3) 0.0777(14) Uani d . 1 1 . .
H H3A 0.9949 0.7866 0.3099 0.117 Uiso calc R 1 1 . .
H H3B 1.0337 0.7755 0.4165 0.117 Uiso calc R 1 1 . .
H H3C 0.9775 0.9093 0.3643 0.117 Uiso calc R 1 1 . .
C C4 0.7207(5) 0.9482(4) 0.3512(3) 0.0724(13) Uani d . 1 1 . .
H H4A 0.7447 0.9053 0.2875 0.109 Uiso calc R 1 1 . .
H H4B 0.7281 1.0272 0.3427 0.109 Uiso calc R 1 1 . .
H H4C 0.6263 0.9674 0.3803 0.109 Uiso calc R 1 1 . .
C C5 0.8029(7) 0.7370(4) 0.4348(4) 0.0942(18) Uani d . 1 1 . .
H H5A 0.8273 0.6926 0.3717 0.141 Uiso calc R 1 1 . .
H H5B 0.7072 0.7598 0.4626 0.141 Uiso calc R 1 1 . .
H H5C 0.8630 0.6815 0.4793 0.141 Uiso calc R 1 1 . .
C C6 0.6988(4) 1.0549(3) 0.6753(3) 0.0478(9) Uani d . 1 1 . .
C C7 0.6301(4) 1.1376(4) 0.7697(3) 0.0573(10) Uani d . 1 1 . .
C C8 0.7348(6) 1.1659(5) 0.8091(4) 0.1039(19) Uani d . 1 1 . .
H H8A 0.6899 1.2184 0.8690 0.156 Uiso calc R 1 1 . .
H H8B 0.7692 1.2112 0.7600 0.156 Uiso calc R 1 1 . .
H H8C 0.8116 1.0860 0.8232 0.156 Uiso calc R 1 1 . .
C C9 0.5068(6) 1.2648(5) 0.7496(4) 0.1033(19) Uani d . 1 1 . .
H H9A 0.4641 1.3165 0.8100 0.155 Uiso calc R 1 1 . .
H H9B 0.4392 1.2474 0.7260 0.155 Uiso calc R 1 1 . .
H H9C 0.5396 1.3108 0.7000 0.155 Uiso calc R 1 1 . .
C C10 0.5777(6) 1.0641(5) 0.8472(4) 0.0978(18) Uani d . 1 1 . .
H H10A 0.5337 1.1155 0.9077 0.147 Uiso calc R 1 1 . .
H H10B 0.6553 0.9842 0.8602 0.147 Uiso calc R 1 1 . .
H H10C 0.5110 1.0463 0.8226 0.147 Uiso calc R 1 1 . .
C C11 0.8812(4) 0.7183(4) 0.9387(3) 0.0535(9) Uani d . 1 1 . .
C C12 0.9547(5) 0.7475(4) 1.0109(3) 0.0688(12) Uani d . 1 1 . .
C C13 0.9391(6) 0.6801(5) 1.1093(3) 0.0919(17) Uani d . 1 1 . .
H H13A 0.8415 0.7110 1.1359 0.138 Uiso calc R 1 1 . .
H H13B 0.9837 0.6991 1.1561 0.138 Uiso calc R 1 1 . .
H H13C 0.9825 0.5883 1.0972 0.138 Uiso calc R 1 1 . .
C C14 0.8812(7) 0.8946(5) 1.0312(5) 0.126(3) Uani d . 1 1 . .
H H14A 0.7837 0.9231 1.0572 0.188 Uiso calc R 1 1 . .
H H14B 0.8901 0.9377 0.9702 0.188 Uiso calc R 1 1 . .
H H14C 0.9238 0.9149 1.0787 0.188 Uiso calc R 1 1 . .
C C15 1.1085(6) 0.6987(6) 0.9697(4) 0.0981(18) Uani d . 1 1 . .
H H15A 1.1526 0.7183 1.0166 0.147 Uiso calc R 1 1 . .
H H15B 1.1188 0.7401 0.9080 0.147 Uiso calc R 1 1 . .
H H15C 1.1519 0.6068 0.9581 0.147 Uiso calc R 1 1 . .
C C16 0.7396(4) 0.6784(4) 0.8408(3) 0.0530(9) Uani d . 1 1 A .
C C17 0.6415(5) 0.6519(4) 0.7904(4) 0.0709(12) Uani d D 1 1 . .
C C21 1.1543(4) 0.5732(3) 0.6960(3) 0.0544(10) Uani d . 1 1 . .
H H21 1.1489 0.5004 0.7327 0.065 Uiso calc R 1 1 . .
C C22 1.1300(4) 0.5984(3) 0.5981(3) 0.0539(10) Uani d . 1 1 . .
H H22 1.1057 0.5452 0.5603 0.065 Uiso calc R 1 1 . .
C C23 1.2215(4) 0.6608(4) 0.5502(3) 0.0586(10) Uani d . 1 1 . .
H H23 1.2396 0.6620 0.4773 0.070 Uiso calc R 1 1 . .
C C24 1.3504(4) 0.5920(5) 0.6037(3) 0.0735(12) Uani d . 1 1 . .
H H24A 1.4040 0.5003 0.5871 0.088 Uiso calc R 1 1 . .
H H24B 1.4111 0.6330 0.5931 0.088 Uiso calc R 1 1 . .
C C25 1.2607(4) 0.6204(4) 0.7078(3) 0.0613(11) Uani d . 1 1 . .
H H25 1.3101 0.5890 0.7648 0.074 Uiso calc R 1 1 . .
C C26 1.1641(4) 0.7663(4) 0.7051(3) 0.0551(10) Uani d . 1 1 . .
H H26 1.1656 0.8296 0.7484 0.066 Uiso calc R 1 1 . .
C C27 1.1412(4) 0.7915(4) 0.6065(3) 0.0518(9) Uani d . 1 1 . .
H H27 1.1243 0.8739 0.5749 0.062 Uiso calc R 1 1 . .
C C18 0.7298(8) 0.5446(8) 0.7118(7) 0.112(3) Uani d PDU 0.719(6) 1 A 1
H H18A 0.7735 0.4635 0.7439 0.168 Uiso calc PR 0.719(6) 1 A 1
H H18B 0.8007 0.5628 0.6726 0.168 Uiso calc PR 0.719(6) 1 A 1
H H18C 0.6710 0.5398 0.6693 0.168 Uiso calc PR 0.719(6) 1 A 1
C C19 0.5422(10) 0.7740(8) 0.7461(9) 0.122(3) Uani d PDU 0.719(6) 1 A 1
H H19A 0.4621 0.8224 0.7958 0.184 Uiso calc PR 0.719(6) 1 A 1
H H19B 0.5123 0.7521 0.6911 0.184 Uiso calc PR 0.719(6) 1 A 1
H H19C 0.5890 0.8254 0.7231 0.184 Uiso calc PR 0.719(6) 1 A 1
C C20 0.5612(9) 0.5975(10) 0.8662(7) 0.121(3) Uani d PDU 0.719(6) 1 A 1
H H20A 0.6193 0.5474 0.9137 0.181 Uiso calc PR 0.719(6) 1 A 1
H H20B 0.5367 0.5433 0.8320 0.181 Uiso calc PR 0.719(6) 1 A 1
H H20C 0.4775 0.6676 0.9002 0.181 Uiso calc PR 0.719(6) 1 A 1
C C18' 0.4912(16) 0.740(2) 0.8434(19) 0.122(3) Uani d PDU 0.281(6) 1 A 2
H H18D 0.4768 0.7088 0.9091 0.182 Uiso calc PR 0.281(6) 1 A 2
H H18E 0.4252 0.7383 0.8061 0.182 Uiso calc PR 0.281(6) 1 A 2
H H18F 0.4779 0.8266 0.8481 0.182 Uiso calc PR 0.281(6) 1 A 2
C C20' 0.629(3) 0.723(2) 0.6899(15) 0.120(4) Uani d PDU 0.281(6) 1 A 2
H H20D 0.7165 0.6810 0.6450 0.181 Uiso calc PR 0.281(6) 1 A 2
H H20E 0.6069 0.8113 0.7013 0.181 Uiso calc PR 0.281(6) 1 A 2
H H20F 0.5563 0.7198 0.6615 0.181 Uiso calc PR 0.281(6) 1 A 2
C C19' 0.667(3) 0.5115(16) 0.790(2) 0.119(3) Uani d PDU 0.281(6) 1 A 2
H H19D 0.6845 0.4763 0.8547 0.179 Uiso calc PR 0.281(6) 1 A 2
H H19E 0.7476 0.4619 0.7409 0.179 Uiso calc PR 0.281(6) 1 A 2
H H19F 0.5867 0.5081 0.7751 0.179 Uiso calc PR 0.281(6) 1 A 2

loop_
_atom_site_aniso_label
_atom_site_aniso_U_11
_atom_site_aniso_U_22
_atom_site_aniso_U_33
_atom_site_aniso_U_12
_atom_site_aniso_U_13
_atom_site_aniso_U_23
Ru1 0.04163(19) 0.04155(17) 0.03939(17) -0.01768(13) -0.00559(12) -0.00448(11)
P1 0.0529(7) 0.0499(6) 0.0562(6) -0.0147(5) -0.0079(5) 0.0067(5)
P2 0.0661(8) 0.0777(8) 0.0537(7) -0.0345(7) 0.0081(5) -0.0034(6)
N1 0.0462(18) 0.0443(16) 0.0436(17) -0.0146(14) -0.0053(14) -0.0077(13)
N2 0.0420(18) 0.0479(17) 0.0447(17) -0.0121(15) -0.0038(13) -0.0096(13)
N3 0.0477(19) 0.064(2) 0.0451(17) -0.0300(17) -0.0102(14) -0.0027(14)
N4 0.053(2) 0.0606(19) 0.0447(18) -0.0307(17) -0.0105(14) -0.0001(14)
C1 0.050(2) 0.0460(19) 0.044(2) -0.0233(18) -0.0073(16) 0.0017(16)
C2 0.068(3) 0.055(2) 0.046(2) -0.028(2) -0.0159(19) 0.0010(17)
C3 0.064(3) 0.098(4) 0.055(3) -0.023(3) -0.004(2) -0.024(2)
C4 0.083(3) 0.087(3) 0.052(2) -0.039(3) -0.024(2) 0.008(2)
C5 0.163(6) 0.070(3) 0.071(3) -0.066(4) -0.040(3) 0.008(2)
C6 0.044(2) 0.0405(19) 0.051(2) -0.0156(17) 0.0005(16) -0.0010(16)
C7 0.054(3) 0.045(2) 0.060(2) -0.0163(19) 0.0055(19) -0.0100(18)
C8 0.095(4) 0.117(5) 0.100(4) -0.049(4) 0.005(3) -0.056(3)
C9 0.100(4) 0.064(3) 0.090(4) 0.005(3) 0.002(3) -0.015(3)
C10 0.121(5) 0.073(3) 0.074(3) -0.040(3) 0.037(3) -0.016(3)
C11 0.061(3) 0.052(2) 0.042(2) -0.022(2) -0.0072(18) -0.0043(17)
C12 0.084(3) 0.075(3) 0.051(2) -0.036(3) -0.020(2) -0.005(2)
C13 0.108(4) 0.111(4) 0.045(3) -0.036(4) -0.021(3) -0.004(3)
C14 0.180(7) 0.079(4) 0.129(5) -0.048(4) -0.082(5) -0.010(3)
C15 0.107(5) 0.154(5) 0.066(3) -0.081(4) -0.033(3) 0.002(3)
C16 0.043(2) 0.051(2) 0.062(2) -0.0209(19) -0.0056(18) -0.0002(18)
C17 0.056(3) 0.076(3) 0.093(3) -0.039(3) -0.019(2) 0.006(3)
C21 0.051(2) 0.0396(19) 0.061(2) -0.0114(18) -0.0076(19) -0.0028(17)
C22 0.057(3) 0.0381(19) 0.057(2) -0.0144(18) -0.0014(19) -0.0144(17)
C23 0.047(2) 0.062(2) 0.053(2) -0.015(2) 0.0001(18) -0.0096(19)
C24 0.045(3) 0.077(3) 0.079(3) -0.016(2) 0.001(2) -0.005(2)
C25 0.045(2) 0.068(3) 0.061(3) -0.016(2) -0.0107(19) -0.001(2)
C26 0.047(2) 0.061(2) 0.062(2) -0.029(2) -0.0069(18) -0.0069(19)
C27 0.044(2) 0.057(2) 0.056(2) -0.0276(19) 0.0017(17) -0.0047(18)
C18 0.091(5) 0.106(5) 0.163(7) -0.055(4) -0.037(5) -0.040(5)
C19 0.088(6) 0.110(5) 0.182(8) -0.039(5) -0.076(5) 0.008(5)
C20 0.089(5) 0.123(5) 0.175(7) -0.063(4) -0.038(4) -0.003(5)
C18' 0.085(5) 0.119(5) 0.179(7) -0.051(5) -0.055(5) 0.001(5)
C20' 0.087(7) 0.114(7) 0.180(9) -0.043(6) -0.079(7) 0.010(7)
C19' 0.092(5) 0.113(5) 0.172(7) -0.056(5) -0.038(5) -0.020(5)

loop_
_atom_type_symbol
_atom_type_description
_atom_type_scat_dispersion_real
_atom_type_scat_dispersion_imag
_atom_type_scat_source
C C 0.0033 0.0016 'International Tables Vol C Tables 4.2.6.8 and 6.1.1.4'
H H 0.0000 0.0000 'International Tables Vol C Tables 4.2.6.8 and 6.1.1.4'
N N 0.0061 0.0033 'International Tables Vol C Tables 4.2.6.8 and 6.1.1.4'
P P 0.1023 0.0942 'International Tables Vol C Tables 4.2.6.8 and 6.1.1.4'
Ru Ru -1.2594 0.8363 'International Tables Vol C Tables 4.2.6.8 and 6.1.1.4'

loop_
_geom_angle_atom_site_label_1
_geom_angle_atom_site_label_2
_geom_angle_atom_site_label_3
_geom_angle
N1 Ru1 N4 129.37(12)
N1 Ru1 N2 37.44(11)
N4 Ru1 N2 100.08(12)
N1 Ru1 C21 138.29(14)
N4 Ru1 C21 85.52(14)
N2 Ru1 C21 174.32(13)
N1 Ru1 C26 118.31(14)
N4 Ru1 C26 100.32(14)
N2 Ru1 C26 111.66(14)
C21 Ru1 C26 66.04(15)
N1 Ru1 C22 100.09(13)
N4 Ru1 C22 119.54(14)
N2 Ru1 C22 137.02(13)
C21 Ru1 C22 38.25(14)
C26 Ru1 C22 78.78(15)
N1 Ru1 N3 102.47(12)
N4 Ru1 N3 37.10(11)
N2 Ru1 N3 90.76(12)
C21 Ru1 N3 94.32(14)
C26 Ru1 N3 136.30(13)
C22 Ru1 N3 110.33(14)
N1 Ru1 C27 84.55(14)
N4 Ru1 C27 138.47(14)
N2 Ru1 C27 96.30(14)
C21 Ru1 C27 78.73(16)
C26 Ru1 C27 38.23(15)
C22 Ru1 C27 65.62(15)
N3 Ru1 C27 172.61(13)
C1 P1 C6 87.57(17)
C11 P2 C16 87.69(18)
C1 N1 N2 114.3(3)
C1 N1 Ru1 170.7(3)
N2 N1 Ru1 73.30(18)
C6 N2 N1 114.1(3)
C6 N2 Ru1 173.2(3)
N1 N2 Ru1 69.26(17)
C16 N3 N4 114.0(3)
C16 N3 Ru1 174.2(3)
N4 N3 Ru1 69.12(19)
C11 N4 N3 114.6(3)
C11 N4 Ru1 170.1(3)
N3 N4 Ru1 73.79(19)
N1 C1 C2 119.9(3)
N1 C1 P1 112.0(3)
C2 C1 P1 128.1(3)
C1 C2 C3 109.5(3)
C1 C2 C4 108.9(3)
C3 C2 C4 109.3(4)
C1 C2 C5 108.9(3)
C3 C2 C5 111.9(4)
C4 C2 C5 108.3(4)
C2 C3 H3A 109.5
C2 C3 H3B 109.5
H3A C3 H3B 109.5
C2 C3 H3C 109.5
H3A C3 H3C 109.5
H3B C3 H3C 109.5
C2 C4 H4A 109.5
C2 C4 H4B 109.5
H4A C4 H4B 109.5
C2 C4 H4C 109.5
H4A C4 H4C 109.5
H4B C4 H4C 109.5
C2 C5 H5A 109.5
C2 C5 H5B 109.5
H5A C5 H5B 109.5
C2 C5 H5C 109.5
H5A C5 H5C 109.5
H5B C5 H5C 109.5
N2 C6 C7 119.1(3)
N2 C6 P1 112.0(3)
C7 C6 P1 128.7(3)
C6 C7 C8 110.3(4)
C6 C7 C10 108.5(3)
C8 C7 C10 109.2(4)
C6 C7 C9 110.2(4)
C8 C7 C9 109.2(4)
C10 C7 C9 109.4(4)
C7 C8 H8A 109.5
C7 C8 H8B 109.5
H8A C8 H8B 109.5
C7 C8 H8C 109.5
H8A C8 H8C 109.5
H8B C8 H8C 109.5
C7 C9 H9A 109.5
C7 C9 H9B 109.5
H9A C9 H9B 109.5
C7 C9 H9C 109.5
H9A C9 H9C 109.5
H9B C9 H9C 109.5
C7 C10 H10A 109.5
C7 C10 H10B 109.5
H10A C10 H10B 109.5
C7 C10 H10C 109.5
H10A C10 H10C 109.5
H10B C10 H10C 109.5
N4 C11 C12 121.8(4)
N4 C11 P2 111.1(3)
C12 C11 P2 127.0(3)
C15 C12 C11 111.1(4)
C15 C12 C13 109.2(4)
C11 C12 C13 108.5(4)
C15 C12 C14 111.2(5)
C11 C12 C14 108.1(4)
C13 C12 C14 108.8(4)
C12 C13 H13A 109.5
C12 C13 H13B 109.5
H13A C13 H13B 109.5
C12 C13 H13C 109.5
H13A C13 H13C 109.5
H13B C13 H13C 109.5
C12 C14 H14A 109.5
C12 C14 H14B 109.5
H14A C14 H14B 109.5
C12 C14 H14C 109.5
H14A C14 H14C 109.5
H14B C14 H14C 109.5
C12 C15 H15A 109.5
C12 C15 H15B 109.5
H15A C15 H15B 109.5
C12 C15 H15C 109.5
H15A C15 H15C 109.5
H15B C15 H15C 109.5
N3 C16 C17 119.9(4)
N3 C16 P2 112.6(3)
C17 C16 P2 127.5(3)
C19 C17 C16 110.1(5)
C19 C17 C18 112.0(7)
C16 C17 C18 108.4(4)
C19 C17 C19' 134.1(10)
C16 C17 C19' 115.7(9)
C18 C17 C19' 50.5(11)
C19 C17 C20 111.1(6)
C16 C17 C20 109.6(4)
C18 C17 C20 105.6(5)
C19' C17 C20 55.6(11)
C19 C17 C18' 57.0(10)
C16 C17 C18' 106.9(9)
C18 C17 C18' 144.6(9)
C19' C17 C18' 109.8(14)
C20 C17 C18' 58.8(10)
C19 C17 C20' 40.4(9)
C16 C17 C20' 107.5(9)
C18 C17 C20' 75.5(11)
C19' C17 C20' 118.1(15)
C20 C17 C20' 140.1(9)
C18' C17 C20' 96.7(14)
C22 C21 C25 106.1(4)
C22 C21 Ru1 71.2(2)
C25 C21 Ru1 98.0(2)
C22 C21 H21 122.9
C25 C21 H21 122.9
Ru1 C21 H21 122.9
C21 C22 C23 106.2(3)
C21 C22 Ru1 70.5(2)
C23 C22 Ru1 98.2(2)
C21 C22 H22 122.9
C23 C22 H22 122.9
Ru1 C22 H22 122.9
C22 C23 C27 98.7(3)
C22 C23 C24 101.6(3)
C27 C23 C24 101.5(3)
C22 C23 H23 117.3
C27 C23 H23 117.3
C24 C23 H23 117.3
C25 C24 C23 93.6(3)
C25 C24 H24A 113.0
C23 C24 H24A 113.0
C25 C24 H24B 113.0
C23 C24 H24B 113.0
H24A C24 H24B 110.4
C24 C25 C21 101.8(3)
C24 C25 C26 102.1(3)
C21 C25 C26 98.0(3)
C24 C25 H25 117.3
C21 C25 H25 117.3
C26 C25 H25 117.3
C27 C26 C25 106.0(3)
C27 C26 Ru1 71.8(2)
C25 C26 Ru1 97.9(2)
C27 C26 H26 122.8
C25 C26 H26 122.8
Ru1 C26 H26 122.8
C26 C27 C23 106.1(3)
C26 C27 Ru1 69.9(2)
C23 C27 Ru1 97.5(2)
C26 C27 H27 123.2
C23 C27 H27 123.2
Ru1 C27 H27 123.2
C17 C18 H18A 109.5
C17 C18 H18B 109.5
H18A C18 H18B 109.5
C17 C18 H18C 109.5
H18A C18 H18C 109.5
H18B C18 H18C 109.5
C17 C19 H19A 109.5
C17 C19 H19B 109.5
H19A C19 H19B 109.5
C17 C19 H19C 109.5
H19A C19 H19C 109.5
H19B C19 H19C 109.5
C17 C20 H20A 109.5
C17 C20 H20B 109.5
H20A C20 H20B 109.5
C17 C20 H20C 109.5
H20A C20 H20C 109.5
H20B C20 H20C 109.5
C17 C18' H18D 109.5
C17 C18' H18E 109.5
H18D C18' H18E 109.5
C17 C18' H18F 109.5
H18D C18' H18F 109.5
H18E C18' H18F 109.5
C17 C20' H20D 109.5
C17 C20' H20E 109.5
H20D C20' H20E 109.5
C17 C20' H20F 109.5
H20D C20' H20F 109.5
H20E C20' H20F 109.5
C17 C19' H19D 109.5
C17 C19' H19E 109.5
H19D C19' H19E 109.5
C17 C19' H19F 109.5
H19D C19' H19F 109.5
H19E C19' H19F 109.5

loop_
_geom_bond_atom_site_label_1
_geom_bond_atom_site_label_2
_geom_bond_distance
Ru1 N1 2.071(3)
Ru1 N4 2.077(3)
Ru1 N2 2.121(3)
Ru1 C21 2.124(4)
Ru1 C26 2.125(4)
Ru1 C22 2.133(3)
Ru1 N3 2.135(3)
Ru1 C27 2.150(4)
P1 C1 1.747(4)
P1 C6 1.760(4)
P2 C11 1.745(4)
P2 C16 1.751(4)
N1 C1 1.324(4)
N1 N2 1.346(4)
N2 C6 1.316(4)
N3 C16 1.298(5)
N3 N4 1.341(4)
N4 C11 1.328(5)
C1 C2 1.523(5)
C2 C3 1.526(6)
C2 C4 1.529(5)
C2 C5 1.534(6)
C3 H3A 0.9600
C3 H3B 0.9600
C3 H3C 0.9600
C4 H4A 0.9600
C4 H4B 0.9600
C4 H4C 0.9600
C5 H5A 0.9600
C5 H5B 0.9600
C5 H5C 0.9600
C6 C7 1.512(5)
C7 C8 1.515(6)
C7 C10 1.519(6)
C7 C9 1.525(6)
C8 H8A 0.9600
C8 H8B 0.9600
C8 H8C 0.9600
C9 H9A 0.9600
C9 H9B 0.9600
C9 H9C 0.9600
C10 H10A 0.9600
C10 H10B 0.9600
C10 H10C 0.9600
C11 C12 1.518(5)
C12 C15 1.509(7)
C12 C13 1.537(6)
C12 C14 1.539(6)
C13 H13A 0.9600
C13 H13B 0.9600
C13 H13C 0.9600
C14 H14A 0.9600
C14 H14B 0.9600
C14 H14C 0.9600
C15 H15A 0.9600
C15 H15B 0.9600
C15 H15C 0.9600
C16 C17 1.520(6)
C17 C19 1.507(7)
C17 C18 1.523(7)
C17 C19' 1.527(15)
C17 C20 1.535(7)
C17 C18' 1.541(15)
C17 C20' 1.551(15)
C21 C22 1.395(5)
C21 C25 1.534(5)
C21 H21 0.9800
C22 C23 1.529(5)
C22 H22 0.9800
C23 C27 1.530(5)
C23 C24 1.551(6)
C23 H23 0.9800
C24 C25 1.532(6)
C24 H24A 0.9700
C24 H24B 0.9700
C25 C26 1.534(5)
C25 H25 0.9800
C26 C27 1.400(5)
C26 H26 0.9800
C27 H27 0.9800
C18 H18A 0.9600
C18 H18B 0.9600
C18 H18C 0.9600
C19 H19A 0.9600
C19 H19B 0.9600
C19 H19C 0.9600
C20 H20A 0.9600
C20 H20B 0.9600
C20 H20C 0.9600
C18' H18D 0.9600
C18' H18E 0.9600
C18' H18F 0.9600
C20' H20D 0.9600
C20' H20E 0.9600
C20' H20F 0.9600
C19' H19D 0.9600
C19' H19E 0.9600
C19' H19F 0.9600

loop_
_geom_torsion_atom_site_label_1
_geom_torsion_atom_site_label_2
_geom_torsion_atom_site_label_3
_geom_torsion_atom_site_label_4
_geom_torsion
N4 Ru1 N1 C1 -100.0(17)
N2 Ru1 N1 C1 -145.6(18)
C21 Ru1 N1 C1 40.3(18)
C26 Ru1 N1 C1 125.2(17)
C22 Ru1 N1 C1 42.6(17)
N3 Ru1 N1 C1 -71.1(17)
C27 Ru1 N1 C1 106.6(17)
N4 Ru1 N1 N2 45.6(2)
C21 Ru1 N1 N2 -174.1(2)
C26 Ru1 N1 N2 -89.2(2)
C22 Ru1 N1 N2 -171.8(2)
N3 Ru1 N1 N2 74.5(2)
C27 Ru1 N1 N2 -107.8(2)
C1 N1 N2 C6 0.6(5)
Ru1 N1 N2 C6 -173.6(3)
C1 N1 N2 Ru1 174.3(3)
N1 Ru1 N2 C6 121(2)
N4 Ru1 N2 C6 -25(2)
C21 Ru1 N2 C6 164(2)
C26 Ru1 N2 C6 -131(2)
C22 Ru1 N2 C6 133(2)
N3 Ru1 N2 C6 11(2)
C27 Ru1 N2 C6 -167(2)
N4 Ru1 N2 N1 -145.86(19)
C21 Ru1 N2 N1 43.7(14)
C26 Ru1 N2 N1 108.7(2)
C22 Ru1 N2 N1 11.8(3)
N3 Ru1 N2 N1 -109.7(2)
C27 Ru1 N2 N1 72.5(2)
N1 Ru1 N3 C16 -18(3)
N4 Ru1 N3 C16 123(3)
N2 Ru1 N3 C16 17(3)
C21 Ru1 N3 C16 -160(3)
C26 Ru1 N3 C16 141(3)
C22 Ru1 N3 C16 -124(3)
C27 Ru1 N3 C16 -18E1(10)
N1 Ru1 N3 N4 -141.70(19)
N2 Ru1 N3 N4 -105.8(2)
C21 Ru1 N3 N4 76.7(2)
C26 Ru1 N3 N4 17.4(3)
C22 Ru1 N3 N4 112.4(2)
C27 Ru1 N3 N4 56.9(10)
C16 N3 N4 C11 -0.4(5)
Ru1 N3 N4 C11 174.4(3)
C16 N3 N4 Ru1 -174.7(3)
N1 Ru1 N4 C11 -97.4(16)
N2 Ru1 N4 C11 -71.2(16)
C21 Ru1 N4 C11 107.9(16)
C26 Ru1 N4 C11 43.2(16)
C22 Ru1 N4 C11 126.1(16)
N3 Ru1 N4 C11 -148.9(17)
C27 Ru1 N4 C11 40.5(17)
N1 Ru1 N4 N3 51.5(2)
N2 Ru1 N4 N3 77.7(2)
C21 Ru1 N4 N3 -103.2(2)
C26 Ru1 N4 N3 -167.9(2)
C22 Ru1 N4 N3 -85.0(2)
C27 Ru1 N4 N3 -170.6(2)
N2 N1 C1 C2 -179.1(3)
Ru1 N1 C1 C2 -35.5(19)
N2 N1 C1 P1 -0.1(4)
Ru1 N1 C1 P1 143.5(16)
C6 P1 C1 N1 -0.3(3)
C6 P1 C1 C2 178.6(4)
N1 C1 C2 C3 -58.8(5)
P1 C1 C2 C3 122.4(4)
N1 C1 C2 C4 -178.2(3)
P1 C1 C2 C4 3.0(5)
N1 C1 C2 C5 63.9(5)
P1 C1 C2 C5 -114.9(4)
N1 N2 C6 C7 175.0(3)
Ru1 N2 C6 C7 57(2)
N1 N2 C6 P1 -0.8(4)
Ru1 N2 C6 P1 -119(2)
C1 P1 C6 N2 0.6(3)
C1 P1 C6 C7 -174.7(4)
N2 C6 C7 C8 56.7(5)
P1 C6 C7 C8 -128.3(4)
N2 C6 C7 C10 -62.9(5)
P1 C6 C7 C10 112.1(4)
N2 C6 C7 C9 177.3(4)
P1 C6 C7 C9 -7.7(5)
N3 N4 C11 C12 -176.7(4)
Ru1 N4 C11 C12 -29.8(18)
N3 N4 C11 P2 0.9(4)
Ru1 N4 C11 P2 147.8(15)
C16 P2 C11 N4 -0.9(3)
C16 P2 C11 C12 176.5(4)
N4 C11 C12 C15 -36.6(6)
P2 C11 C12 C15 146.2(4)
N4 C11 C12 C13 -156.6(4)
P2 C11 C12 C13 26.2(5)
N4 C11 C12 C14 85.6(5)
P2 C11 C12 C14 -91.6(5)
N4 N3 C16 C17 180.0(3)
Ru1 N3 C16 C17 59(3)
N4 N3 C16 P2 -0.4(4)
Ru1 N3 C16 P2 -122(3)
C11 P2 C16 N3 0.7(3)
C11 P2 C16 C17 -179.6(4)
N3 C16 C17 C19 -70.2(7)
P2 C16 C17 C19 110.2(6)
N3 C16 C17 C18 52.6(6)
P2 C16 C17 C18 -127.0(5)
N3 C16 C17 C19' 106.9(14)
P2 C16 C17 C19' -72.7(14)
N3 C16 C17 C20 167.3(5)
P2 C16 C17 C20 -12.3(6)
N3 C16 C17 C18' -130.4(12)
P2 C16 C17 C18' 50.0(12)
N3 C16 C17 C20' -27.5(12)
P2 C16 C17 C20' 152.9(11)
N1 Ru1 C21 C22 3.6(3)
N4 Ru1 C21 C22 153.9(2)
N2 Ru1 C21 C22 -35.5(14)
C26 Ru1 C21 C22 -102.7(3)
N3 Ru1 C21 C22 117.8(2)
C27 Ru1 C21 C22 -64.7(2)
N1 Ru1 C21 C25 108.0(3)
N4 Ru1 C21 C25 -101.7(2)
N2 Ru1 C21 C25 68.9(14)
C26 Ru1 C21 C25 1.7(2)
C22 Ru1 C21 C25 104.4(3)
N3 Ru1 C21 C25 -137.8(2)
C27 Ru1 C21 C25 39.7(2)
C25 C21 C22 C23 0.1(4)
Ru1 C21 C22 C23 93.2(2)
C25 C21 C22 Ru1 -93.1(3)
N1 Ru1 C22 C21 -177.6(2)
N4 Ru1 C22 C21 -30.3(3)
N2 Ru1 C22 C21 175.2(2)
C26 Ru1 C22 C21 65.3(2)
N3 Ru1 C22 C21 -70.1(3)
C27 Ru1 C22 C21 103.2(3)
N1 Ru1 C22 C23 78.1(2)
N4 Ru1 C22 C23 -134.6(2)
N2 Ru1 C22 C23 70.8(3)
C21 Ru1 C22 C23 -104.3(3)
C26 Ru1 C22 C23 -39.0(2)
N3 Ru1 C22 C23 -174.4(2)
C27 Ru1 C22 C23 -1.1(2)
C21 C22 C23 C27 -70.6(3)
Ru1 C22 C23 C27 1.5(3)
C21 C22 C23 C24 33.1(4)
Ru1 C22 C23 C24 105.1(3)
C22 C23 C24 C25 -50.5(4)
C27 C23 C24 C25 50.9(4)
C23 C24 C25 C21 50.5(4)
C23 C24 C25 C26 -50.4(4)
C22 C21 C25 C24 -33.7(4)
Ru1 C21 C25 C24 -106.4(3)
C22 C21 C25 C26 70.5(3)
Ru1 C21 C25 C26 -2.2(3)
C24 C25 C26 C27 32.9(4)
C21 C25 C26 C27 -71.1(4)
C24 C25 C26 Ru1 106.1(3)
C21 C25 C26 Ru1 2.2(3)
N1 Ru1 C26 C27 -30.9(3)
N4 Ru1 C26 C27 -177.0(2)
N2 Ru1 C26 C27 -71.7(2)
C21 Ru1 C26 C27 102.6(3)
C22 Ru1 C26 C27 64.6(2)
N3 Ru1 C26 C27 172.4(2)
N1 Ru1 C26 C25 -135.2(2)
N4 Ru1 C26 C25 78.6(2)
N2 Ru1 C26 C25 -176.1(2)
C21 Ru1 C26 C25 -1.7(2)
C22 Ru1 C26 C25 -39.7(2)
N3 Ru1 C26 C25 68.1(3)
C27 Ru1 C26 C25 -104.3(3)
C25 C26 C27 C23 1.0(4)
Ru1 C26 C27 C23 -92.2(3)
C25 C26 C27 Ru1 93.3(3)
C22 C23 C27 C26 69.8(4)
C24 C23 C27 C26 -34.0(4)
C22 C23 C27 Ru1 -1.4(3)
C24 C23 C27 Ru1 -105.2(3)
N1 Ru1 C27 C26 153.0(2)
N4 Ru1 C27 C26 4.4(3)
N2 Ru1 C27 C26 117.4(2)
C21 Ru1 C27 C26 -65.4(2)
C22 Ru1 C27 C26 -103.3(3)
N3 Ru1 C27 C26 -45.2(10)
N1 Ru1 C27 C23 -102.6(2)
N4 Ru1 C27 C23 108.9(3)
N2 Ru1 C27 C23 -138.2(2)
C21 Ru1 C27 C23 39.0(2)
C26 Ru1 C27 C23 104.4(3)
C22 Ru1 C27 C23 1.1(2)
N3 Ru1 C27 C23 59.2(10)
